data_7012430
loop_
_publ_author_name
'Fern\'andez, Susana'
'Forni\'es, Juan'
'Gil, Bel\'en'
'G\'omez, Julio'
'Lalinde, Elena'

_publ_section_title
;
 Synthesis, structural characterisation and photophysics of anionic
 cyclometalated bis(alkynyl)(benzo[h]quinolinate)platinate(ii) species
;
_journal_issue 5
_journal_name_full 'Dalton Transactions'
_journal_page_first 822
_journal_paper_doi 10.1039/b210907g
_journal_year 2003
_chemical_formula_sum 'C43 H50.5 N4 Pt'
_chemical_formula_weight 818.46
_chemical_name_systematic
; 
? 
;
_space_group_IT_number 14
_symmetry_cell_setting monoclinic
_symmetry_space_group_name_Hall '-P 2yn'
_symmetry_space_group_name_H-M 'P 1 21/n 1'
_atom_sites_solution_hydrogens geom
_atom_sites_solution_primary direct
_atom_sites_solution_secondary difmap
_audit_creation_method SHELXL-97
_cell_angle_alpha 90.00
_cell_angle_beta 108.9762(5)
_cell_angle_gamma 90.00
_cell_formula_units_Z 8
_cell_length_a 19.3798(2)
_cell_length_b 16.8231(2)
_cell_length_c 25.2980(4)
_cell_measurement_temperature 293(2)
_cell_volume 7799.62(18)
_computing_structure_refinement 'SHELXL-97 (Sheldrick, 1997)'
_computing_structure_solution 'SHELXS-97 (Sheldrick, 1990)'
_diffrn_ambient_temperature 293(2)
_diffrn_measured_fraction_theta_full 0.991
_diffrn_measured_fraction_theta_max 0.991
_diffrn_measurement_device_type KappaCCD
_diffrn_measurement_method 'Phi scan + Omega scan'
_diffrn_radiation_monochromator graphite
_diffrn_radiation_source 'fine-focus sealed tube'
_diffrn_radiation_type MoK\a
_diffrn_radiation_wavelength 0.71073
_diffrn_reflns_av_R_equivalents 0.0531
_diffrn_reflns_av_sigmaI/netI 0.0689
_diffrn_reflns_limit_h_max 22
_diffrn_reflns_limit_h_min -24
_diffrn_reflns_limit_k_max 20
_diffrn_reflns_limit_k_min -21
_diffrn_reflns_limit_l_max 31
_diffrn_reflns_limit_l_min -28
_diffrn_reflns_number 47259
_diffrn_reflns_theta_full 26.37
_diffrn_reflns_theta_max 26.37
_diffrn_reflns_theta_min 5.11
_exptl_absorpt_coefficient_mu 3.631
_exptl_absorpt_correction_T_max 0.993
_exptl_absorpt_correction_T_min 0.863
_exptl_absorpt_correction_type multi-scan
_exptl_crystal_colour yellow
_exptl_crystal_density_diffrn 1.394
_exptl_crystal_density_method 'not measured'
_exptl_crystal_description block
_exptl_crystal_F_000 3316
_exptl_crystal_size_max 0.25
_exptl_crystal_size_mid 0.20
_exptl_crystal_size_min 0.10
_refine_diff_density_max 0.971
_refine_diff_density_min -0.729
_refine_diff_density_rms 0.079
_refine_ls_extinction_method none
_refine_ls_goodness_of_fit_ref 1.010
_refine_ls_hydrogen_treatment mixed
_refine_ls_matrix_type full
_refine_ls_number_parameters 872
_refine_ls_number_reflns 15798
_refine_ls_number_restraints 0
_refine_ls_restrained_S_all 1.010
_refine_ls_R_factor_all 0.0834
_refine_ls_R_factor_gt 0.0417
_refine_ls_shift/su_max 0.002
_refine_ls_shift/su_mean 0.000
_refine_ls_structure_factor_coef Fsqd
_refine_ls_weighting_details 'calc w=1/[\s^2^(Fo^2^)+(0.0400P)^2^+0.0000P] where P=(Fo^2^+2Fc^2^)/3'
_refine_ls_weighting_scheme calc
_refine_ls_wR_factor_gt 0.0796
_refine_ls_wR_factor_ref 0.0883
_reflns_number_gt 10438
_reflns_number_total 15798
_reflns_threshold_expression >2sigma(I)
_cod_data_source_file b210907g.txt
_cod_data_source_block complex_6
_cod_original_cell_volume 7799.62(17)
_cod_original_sg_symbol_H-M 'P 21/n'
_cod_original_formula_sum 'C43 H50.50 N4 Pt'
_cod_database_code 7012430

loop_
_symmetry_equiv_pos_as_xyz
'x, y, z'
'-x+1/2, y+1/2, -z+1/2'
'-x, -y, -z'
'x-1/2, -y-1/2, z-1/2'

loop_
_atom_site_label
_atom_site_type_symbol
_atom_site_fract_x
_atom_site_fract_y
_atom_site_fract_z
_atom_site_U_iso_or_equiv
_atom_site_adp_type
_atom_site_occupancy
_atom_site_symmetry_multiplicity
_atom_site_calc_flag
_atom_site_refinement_flags
_atom_site_disorder_assembly
_atom_site_disorder_group
Pt1 Pt 0.135822(9) 0.214428(10) -0.248951(8) 0.05282(7) Uani 1 1 d . . .
Pt2 Pt -0.370528(9) 0.074208(11) -0.281978(8) 0.05496(7) Uani 1 1 d . . .
N1 N 0.2428(4) 0.3578(4) -0.3977(3) 0.137(2) Uani 1 1 d . . .
N2 N 0.3521(5) 0.2508(5) -0.0557(3) 0.179(3) Uani 1 1 d . . .
N3 N 0.0986(2) 0.1676(2) -0.18729(19) 0.0724(11) Uani 1 1 d . . .
N4 N -0.1948(4) -0.1137(4) -0.3512(3) 0.141(2) Uani 1 1 d . . .
N5 N -0.1638(3) -0.0032(3) -0.08790(19) 0.0900(14) Uani 1 1 d . . .
N6 N -0.4435(2) 0.1290(2) -0.24982(19) 0.0674(11) Uani 1 1 d . . .
N7 N 0.2742(2) 0.1967(2) 0.19442(19) 0.0729(12) Uani 1 1 d . . .
N8 N 0.2712(2) -0.0040(2) -0.26295(17) 0.0629(10) Uani 1 1 d . . .
C1 C 0.1608(2) 0.2578(3) -0.3130(2) 0.0561(12) Uani 1 1 d . . .
C2 C 0.1709(3) 0.2841(3) -0.3542(2) 0.0636(13) Uani 1 1 d . . .
C3 C 0.1788(3) 0.3177(3) -0.4037(3) 0.0747(15) Uani 1 1 d . . .
C4 C 0.1264(4) 0.3122(5) -0.4517(3) 0.113(2) Uani 1 1 d . . .
H4 H 0.0839 0.2845 -0.4542 0.136 Uiso 1 1 calc R . .
C5 C 0.1342(9) 0.3471(8) -0.4977(4) 0.172(5) Uani 1 1 d . . .
H5 H 0.0949 0.3454 -0.5307 0.207 Uiso 1 1 calc R . .
C6 C 0.1923(11) 0.3823(10) -0.4982(7) 0.198(8) Uani 1 1 d . . .
H6 H 0.1970 0.4019 -0.5313 0.237 Uiso 1 1 calc R . .
C7 C 0.2480(8) 0.3903(7) -0.4476(8) 0.192(6) Uani 1 1 d . . .
H7 H 0.2900 0.4178 -0.4466 0.231 Uiso 1 1 calc R . .
C8 C 0.2302(3) 0.2473(3) -0.1931(2) 0.0626(13) Uani 1 1 d . . .
C9 C 0.2847(3) 0.2639(3) -0.1556(2) 0.0667(13) Uani 1 1 d . . .
C10 C 0.3496(3) 0.2787(3) -0.1092(2) 0.0778(16) Uani 1 1 d . . .
C11 C 0.4036(3) 0.3158(4) -0.1163(2) 0.0755(16) Uani 1 1 d . . .
H11 H 0.4006 0.3340 -0.1516 0.091 Uiso 1 1 calc R . .
C12 C 0.4634(4) 0.3284(6) -0.0737(4) 0.143(4) Uani 1 1 d . . .
H12 H 0.5016 0.3559 -0.0800 0.172 Uiso 1 1 calc R . .
C13 C 0.4716(7) 0.3033(8) -0.0217(6) 0.170(5) Uani 1 1 d . . .
H13 H 0.5145 0.3140 0.0073 0.204 Uiso 1 1 calc R . .
C14 C 0.4189(10) 0.2636(7) -0.0121(4) 0.208(7) Uani 1 1 d . . .
H14 H 0.4253 0.2436 0.0235 0.250 Uiso 1 1 calc R . .
C15 C 0.1310(3) 0.1666(4) -0.1309(2) 0.0912(18) Uani 1 1 d . . .
H15 H 0.1767 0.1898 -0.1154 0.109 Uiso 1 1 calc R . .
C16 C 0.0975(4) 0.1320(4) -0.0961(3) 0.105(2) Uani 1 1 d . . .
H16 H 0.1215 0.1302 -0.0578 0.126 Uiso 1 1 calc R . .
C17 C 0.0297(4) 0.1005(4) -0.1176(3) 0.099(2) Uani 1 1 d . . .
H17 H 0.0068 0.0798 -0.0935 0.118 Uiso 1 1 calc R . .
C18 C -0.0057(3) 0.0987(3) -0.1743(3) 0.0729(15) Uani 1 1 d . . .
C19 C 0.0291(3) 0.1346(3) -0.2086(2) 0.0607(12) Uani 1 1 d . . .
C20 C -0.0020(2) 0.1355(3) -0.2676(2) 0.0589(12) Uani 1 1 d . . .
C21 C -0.0715(3) 0.0983(3) -0.2923(3) 0.0744(16) Uani 1 1 d . . .
C22 C -0.0984(3) 0.0965(4) -0.3507(3) 0.094(2) Uani 1 1 d . . .
H22 H -0.1430 0.0722 -0.3688 0.113 Uiso 1 1 calc R . .
C23 C -0.0599(3) 0.1299(4) -0.3814(3) 0.0904(18) Uani 1 1 d . . .
H23 H -0.0786 0.1284 -0.4203 0.109 Uiso 1 1 calc R . .
C24 C 0.0077(3) 0.1666(3) -0.3552(2) 0.0718(14) Uani 1 1 d . . .
H24 H 0.0330 0.1890 -0.3771 0.086 Uiso 1 1 calc R . .
C25 C 0.0373(2) 0.1704(3) -0.2982(2) 0.0507(11) Uani 1 1 d . . .
C26 C -0.1073(3) 0.0648(3) -0.2559(4) 0.0876(19) Uani 1 1 d . . .
H26 H -0.1532 0.0420 -0.2714 0.105 Uiso 1 1 calc R . .
C27 C -0.0766(3) 0.0657(3) -0.2007(4) 0.0843(18) Uani 1 1 d . . .
H27 H -0.1019 0.0442 -0.1786 0.101 Uiso 1 1 calc R . .
C28 C -0.3103(2) 0.0209(3) -0.3211(2) 0.0573(12) Uani 1 1 d . . .
C29 C -0.2800(3) -0.0144(3) -0.3475(2) 0.0658(13) Uani 1 1 d . . .
C30 C -0.2453(3) -0.0613(4) -0.3797(3) 0.0772(16) Uani 1 1 d . . .
C31 C -0.2644(3) -0.0495(6) -0.4358(3) 0.122(3) Uani 1 1 d . . .
H31 H -0.2980 -0.0109 -0.4541 0.146 Uiso 1 1 calc R . .
C32 C -0.2314(6) -0.0973(11) -0.4635(5) 0.221(8) Uani 1 1 d . . .
H32 H -0.2438 -0.0910 -0.5020 0.265 Uiso 1 1 calc R . .
C33 C -0.1822(8) -0.1529(11) -0.4387(9) 0.221(10) Uani 1 1 d . . .
H33 H -0.1615 -0.1863 -0.4588 0.266 Uiso 1 1 calc R . .
C34 C -0.1647(7) -0.1573(7) -0.3832(8) 0.210(7) Uani 1 1 d . . .
H34 H -0.1286 -0.1935 -0.3648 0.252 Uiso 1 1 calc R . .
C35 C -0.2936(3) 0.0690(3) -0.2083(2) 0.0631(13) Uani 1 1 d . . .
C36 C -0.2479(3) 0.0666(3) -0.1625(2) 0.0648(13) Uani 1 1 d . . .
C37 C -0.1945(3) 0.0666(4) -0.1077(2) 0.0657(13) Uani 1 1 d . . .
C38 C -0.1751(3) 0.1355(4) -0.0773(3) 0.0864(16) Uani 1 1 d . . .
H38 H -0.1974 0.1832 -0.0921 0.104 Uiso 1 1 calc R . .
C39 C -0.1227(4) 0.1342(6) -0.0250(3) 0.111(2) Uani 1 1 d . . .
H39 H -0.1095 0.1805 -0.0040 0.134 Uiso 1 1 calc R . .
C40 C -0.0912(4) 0.0644(6) -0.0052(3) 0.110(2) Uani 1 1 d . . .
H40 H -0.0553 0.0615 0.0297 0.133 Uiso 1 1 calc R . .
C41 C -0.1124(4) -0.0011(5) -0.0364(3) 0.105(2) Uani 1 1 d . . .
H41 H -0.0901 -0.0488 -0.0216 0.126 Uiso 1 1 calc R . .
C42 C -0.4370(3) 0.1483(3) -0.1963(2) 0.0716(14) Uani 1 1 d . . .
H42 H -0.3943 0.1354 -0.1678 0.086 Uiso 1 1 calc R . .
C43 C -0.4928(3) 0.1870(3) -0.1830(3) 0.0807(16) Uani 1 1 d . . .
H43 H -0.4867 0.1984 -0.1457 0.097 Uiso 1 1 calc R . .
C44 C -0.5556(3) 0.2085(3) -0.2226(3) 0.0811(17) Uani 1 1 d . . .
H44 H -0.5919 0.2351 -0.2130 0.097 Uiso 1 1 calc R . .
C45 C -0.5653(3) 0.1899(3) -0.2787(3) 0.0691(14) Uani 1 1 d . . .
C46 C -0.5085(2) 0.1501(3) -0.2905(2) 0.0600(12) Uani 1 1 d . . .
C47 C -0.5143(2) 0.1297(3) -0.3467(2) 0.0596(12) Uani 1 1 d . . .
C48 C -0.5782(3) 0.1502(3) -0.3908(3) 0.0765(15) Uani 1 1 d . . .
C49 C -0.5806(3) 0.1292(4) -0.4445(3) 0.0966(19) Uani 1 1 d . . .
H49 H -0.6213 0.1422 -0.4748 0.116 Uiso 1 1 calc R . .
C50 C -0.5238(4) 0.0896(4) -0.4533(3) 0.101(2) Uani 1 1 d . . .
H50 H -0.5259 0.0760 -0.4894 0.121 Uiso 1 1 calc R . .
C51 C -0.4624(3) 0.0693(3) -0.4079(2) 0.0817(16) Uani 1 1 d . . .
H51 H -0.4247 0.0413 -0.4147 0.098 Uiso 1 1 calc R . .
C52 C -0.4558(2) 0.0892(2) -0.35456(19) 0.0493(11) Uani 1 1 d . . .
C53 C -0.6349(3) 0.1915(3) -0.3765(3) 0.0897(19) Uani 1 1 d . . .
H53 H -0.6771 0.2056 -0.4051 0.108 Uiso 1 1 calc R . .
C54 C -0.6296(3) 0.2102(3) -0.3245(3) 0.0810(17) Uani 1 1 d . . .
H54 H -0.6679 0.2367 -0.3174 0.097 Uiso 1 1 calc R . .
C55 C 0.3191(3) 0.1331(3) 0.1787(3) 0.0779(15) Uani 1 1 d . . .
H55A H 0.3312 0.0928 0.2077 0.093 Uiso 1 1 calc R . .
H55B H 0.2891 0.1081 0.1444 0.093 Uiso 1 1 calc R . .
C56 C 0.3891(3) 0.1605(4) 0.1703(3) 0.106(2) Uani 1 1 d . . .
H56A H 0.3781 0.2015 0.1418 0.127 Uiso 1 1 calc R . .
H56B H 0.4209 0.1834 0.2048 0.127 Uiso 1 1 calc R . .
C57 C 0.4276(5) 0.0927(5) 0.1530(4) 0.135(3) Uani 1 1 d . . .
H57A H 0.4757 0.1111 0.1545 0.162 Uiso 1 1 calc R . .
H57B H 0.4346 0.0508 0.1805 0.162 Uiso 1 1 calc R . .
C58 C 0.3944(7) 0.0601(8) 0.1010(6) 0.216(6) Uani 1 1 d . . .
H58A H 0.3501 0.0342 0.1005 0.324 Uiso 1 1 calc R . .
H58B H 0.4266 0.0221 0.0930 0.324 Uiso 1 1 calc R . .
H58C H 0.3835 0.1014 0.0733 0.324 Uiso 1 1 calc R . .
C59 C 0.3178(3) 0.2380(3) 0.2481(3) 0.0838(17) Uani 1 1 d . . .
H59A H 0.2871 0.2782 0.2566 0.101 Uiso 1 1 calc R . .
H59B H 0.3586 0.2652 0.2418 0.101 Uiso 1 1 calc R . .
C60 C 0.3471(4) 0.1844(4) 0.2985(3) 0.0958(19) Uani 1 1 d . . .
H60A H 0.3074 0.1696 0.3120 0.115 Uiso 1 1 calc R . .
H60B H 0.3660 0.1362 0.2874 0.115 Uiso 1 1 calc R . .
C61 C 0.4056(4) 0.2224(4) 0.3446(3) 0.111(2) Uani 1 1 d . . .
H61A H 0.3889 0.2743 0.3521 0.133 Uiso 1 1 calc R . .
H61B H 0.4478 0.2305 0.3327 0.133 Uiso 1 1 calc R . .
C62 C 0.4284(4) 0.1750(5) 0.3979(3) 0.117(2) Uani 1 1 d . . .
H62A H 0.3871 0.1670 0.4103 0.176 Uiso 1 1 calc R . .
H62B H 0.4657 0.2034 0.4261 0.176 Uiso 1 1 calc R . .
H62C H 0.4471 0.1245 0.3914 0.176 Uiso 1 1 calc R . .
C63 C 0.2081(3) 0.1537(3) 0.2011(2) 0.0718(14) Uani 1 1 d . . .
H63A H 0.1828 0.1267 0.1663 0.086 Uiso 1 1 calc R . .
H63B H 0.2254 0.1133 0.2298 0.086 Uiso 1 1 calc R . .
C64 C 0.1538(3) 0.2058(3) 0.2165(3) 0.0905(18) Uani 1 1 d . . .
H64A H 0.1439 0.2530 0.1932 0.109 Uiso 1 1 calc R . .
H64B H 0.1744 0.2226 0.2552 0.109 Uiso 1 1 calc R . .
C65 C 0.0831(3) 0.1608(4) 0.2086(3) 0.096(2) Uani 1 1 d . . .
H65A H 0.0948 0.1097 0.2271 0.116 Uiso 1 1 calc R . .
H65B H 0.0542 0.1901 0.2270 0.116 Uiso 1 1 calc R . .
C66 C 0.0374(4) 0.1472(5) 0.1486(3) 0.118(2) Uani 1 1 d . . .
H66A H 0.0272 0.1972 0.1294 0.178 Uiso 1 1 calc R . .
H66B H -0.0076 0.1220 0.1471 0.178 Uiso 1 1 calc R . .
H66C H 0.0635 0.1136 0.1309 0.178 Uiso 1 1 calc R . .
C67 C 0.2507(4) 0.2608(3) 0.1503(3) 0.0936(19) Uani 1 1 d . . .
H67A H 0.2255 0.3021 0.1636 0.112 Uiso 1 1 calc R . .
H67B H 0.2940 0.2845 0.1456 0.112 Uiso 1 1 calc R . .
C68 C 0.2021(5) 0.2334(5) 0.0945(3) 0.135(3) Uani 1 1 d . . .
H68A H 0.1577 0.2108 0.0980 0.162 Uiso 1 1 calc R . .
H68B H 0.2265 0.1926 0.0801 0.162 Uiso 1 1 calc R . .
C69 C 0.1829(7) 0.3060(8) 0.0533(5) 0.197(5) Uani 1 1 d . . .
H69A H 0.1324 0.3192 0.0481 0.237 Uiso 1 1 calc R . .
H69B H 0.2119 0.3502 0.0733 0.237 Uiso 1 1 calc R . .
C70 C 0.188(2) 0.3066(14) 0.0150(8) 0.51(3) Uani 1 1 d . . .
C71 C 0.3246(3) -0.0599(3) -0.2761(2) 0.0673(14) Uani 1 1 d . . .
H71A H 0.2982 -0.0918 -0.3083 0.081 Uiso 1 1 calc R . .
H71B H 0.3438 -0.0959 -0.2447 0.081 Uiso 1 1 calc R . .
C72 C 0.3885(3) -0.0206(3) -0.2880(3) 0.0776(16) Uani 1 1 d . . .
H72A H 0.4215 0.0020 -0.2539 0.093 Uiso 1 1 calc R . .
H72B H 0.3709 0.0221 -0.3148 0.093 Uiso 1 1 calc R . .
C73 C 0.4293(3) -0.0818(4) -0.3116(3) 0.0945(19) Uani 1 1 d . . .
H73A H 0.4767 -0.0601 -0.3092 0.113 Uiso 1 1 calc R . .
H73B H 0.4376 -0.1290 -0.2884 0.113 Uiso 1 1 calc R . .
C74 C 0.3912(4) -0.1048(5) -0.3696(4) 0.130(3) Uani 1 1 d . . .
H74A H 0.3430 -0.1231 -0.3730 0.195 Uiso 1 1 calc R . .
H74B H 0.4177 -0.1467 -0.3802 0.195 Uiso 1 1 calc R . .
H74C H 0.3880 -0.0598 -0.3936 0.195 Uiso 1 1 calc R . .
C75 C 0.3093(3) 0.0507(3) -0.2150(2) 0.0747(15) Uani 1 1 d . . .
H75A H 0.2730 0.0847 -0.2078 0.090 Uiso 1 1 calc R . .
H75B H 0.3423 0.0846 -0.2266 0.090 Uiso 1 1 calc R . .
C76 C 0.3526(4) 0.0099(4) -0.1606(3) 0.0974(19) Uani 1 1 d . . .
H76A H 0.3208 -0.0265 -0.1497 0.117 Uiso 1 1 calc R . .
H76B H 0.3916 -0.0210 -0.1667 0.117 Uiso 1 1 calc R . .
C77 C 0.3839(5) 0.0664(5) -0.1151(3) 0.139(3) Uani 1 1 d . . .
H77A H 0.4149 0.1027 -0.1270 0.166 Uiso 1 1 calc R . .
H77B H 0.3442 0.0975 -0.1103 0.166 Uiso 1 1 calc R . .
C78 C 0.4261(5) 0.0351(6) -0.0611(4) 0.159(3) Uani 1 1 d . . .
H78A H 0.3939 0.0106 -0.0440 0.238 Uiso 1 1 calc R . .
H78B H 0.4522 0.0776 -0.0378 0.238 Uiso 1 1 calc R . .
H78C H 0.4601 -0.0036 -0.0657 0.238 Uiso 1 1 calc R . .
C79 C 0.2154(3) -0.0564(3) -0.2483(2) 0.0663(14) Uani 1 1 d . . .
H79A H 0.1886 -0.0867 -0.2811 0.080 Uiso 1 1 calc R . .
H79B H 0.2416 -0.0939 -0.2197 0.080 Uiso 1 1 calc R . .
C80 C 0.1615(3) -0.0121(3) -0.2277(3) 0.0900(18) Uani 1 1 d . . .
H80A H 0.1443 0.0342 -0.2511 0.108 Uiso 1 1 calc R . .
H80B H 0.1860 0.0063 -0.1899 0.108 Uiso 1 1 calc R . .
C81 C 0.0962(4) -0.0627(4) -0.2281(4) 0.102(2) Uani 1 1 d . . .
H81A H 0.1132 -0.1143 -0.2121 0.123 Uiso 1 1 calc R . .
H81B H 0.0713 -0.0375 -0.2049 0.123 Uiso 1 1 calc R . .
C82 C 0.0429(4) -0.0737(5) -0.2865(5) 0.138(3) Uani 1 1 d . . .
H82A H 0.0278 -0.0226 -0.3032 0.207 Uiso 1 1 calc R . .
H82B H 0.0010 -0.1026 -0.2846 0.207 Uiso 1 1 calc R . .
H82C H 0.0660 -0.1028 -0.3087 0.207 Uiso 1 1 calc R . .
C83 C 0.2335(3) 0.0497(3) -0.3118(2) 0.0722(15) Uani 1 1 d . . .
H83A H 0.2015 0.0854 -0.3006 0.087 Uiso 1 1 calc R . .
H83B H 0.2702 0.0819 -0.3200 0.087 Uiso 1 1 calc R . .
C84 C 0.1894(3) 0.0081(4) -0.3644(3) 0.106(2) Uani 1 1 d . . .
H84A H 0.2205 -0.0298 -0.3749 0.127 Uiso 1 1 calc R . .
H84B H 0.1505 -0.0214 -0.3572 0.127 Uiso 1 1 calc R . .
C85 C 0.1573(4) 0.0627(4) -0.4118(3) 0.112(2) Uani 1 1 d . . .
H85A H 0.1964 0.0891 -0.4211 0.135 Uiso 1 1 calc R . .
H85B H 0.1294 0.1033 -0.4004 0.135 Uiso 1 1 calc R . .
C86 C 0.1076(5) 0.0205(6) -0.4638(4) 0.177(4) Uani 1 1 d . . .
H86A H 0.1347 -0.0203 -0.4749 0.265 Uiso 1 1 calc R . .
H86B H 0.0898 0.0582 -0.4936 0.265 Uiso 1 1 calc R . .
H86C H 0.0672 -0.0030 -0.4555 0.265 Uiso 1 1 calc R . .

loop_
_atom_site_aniso_label
_atom_site_aniso_U_11
_atom_site_aniso_U_22
_atom_site_aniso_U_33
_atom_site_aniso_U_23
_atom_site_aniso_U_13
_atom_site_aniso_U_12
Pt1 0.05630(11) 0.03911(11) 0.06312(12) -0.00001(9) 0.01951(9) -0.00036(8)
Pt2 0.05545(11) 0.04572(12) 0.06279(12) 0.00320(9) 0.01794(9) -0.00243(8)
N1 0.130(5) 0.128(5) 0.184(7) 0.039(5) 0.094(5) 0.029(4)
N2 0.231(9) 0.174(8) 0.109(6) -0.016(5) 0.024(6) -0.044(6)
N3 0.090(3) 0.052(3) 0.083(3) 0.005(2) 0.039(3) 0.000(2)
N4 0.139(5) 0.106(5) 0.192(7) 0.017(5) 0.074(5) 0.044(4)
N5 0.093(3) 0.098(4) 0.071(3) 0.018(3) 0.016(3) 0.021(3)
N6 0.067(3) 0.052(3) 0.085(3) 0.000(2) 0.028(2) -0.006(2)
N7 0.093(3) 0.041(2) 0.097(3) 0.006(2) 0.047(3) -0.003(2)
N8 0.069(2) 0.035(2) 0.093(3) 0.003(2) 0.039(2) 0.0048(19)
C1 0.058(3) 0.039(3) 0.067(3) -0.002(2) 0.014(2) 0.001(2)
C2 0.068(3) 0.049(3) 0.075(4) -0.002(3) 0.025(3) 0.000(2)
C3 0.089(4) 0.055(3) 0.089(4) 0.005(3) 0.041(4) 0.009(3)
C4 0.139(6) 0.126(6) 0.068(4) -0.008(4) 0.023(4) -0.031(5)
C5 0.261(15) 0.182(11) 0.078(6) 0.000(7) 0.061(8) 0.025(10)
C6 0.31(2) 0.189(13) 0.167(12) 0.078(11) 0.180(15) 0.124(14)
C7 0.222(13) 0.171(10) 0.271(15) 0.095(12) 0.201(13) 0.063(9)
C8 0.072(3) 0.043(3) 0.074(3) 0.003(3) 0.024(3) -0.001(2)
C9 0.068(3) 0.056(3) 0.076(3) -0.007(3) 0.022(3) -0.002(3)
C10 0.099(4) 0.066(4) 0.059(3) -0.013(3) 0.013(3) 0.013(3)
C11 0.049(3) 0.104(5) 0.070(3) -0.023(3) 0.014(3) -0.013(3)
C12 0.088(5) 0.170(9) 0.148(8) -0.072(7) 0.004(5) 0.011(5)
C13 0.157(9) 0.158(10) 0.130(9) -0.055(8) -0.042(8) 0.010(7)
C14 0.305(17) 0.163(10) 0.080(6) -0.016(6) -0.042(9) -0.062(10)
C15 0.112(4) 0.094(5) 0.068(4) 0.000(3) 0.030(3) -0.019(4)
C16 0.140(6) 0.110(6) 0.078(4) 0.018(4) 0.051(4) -0.014(5)
C17 0.126(6) 0.086(5) 0.109(6) 0.016(4) 0.072(5) 0.006(4)
C18 0.084(4) 0.049(3) 0.103(5) 0.005(3) 0.054(4) 0.007(3)
C19 0.061(3) 0.044(3) 0.087(4) 0.001(3) 0.038(3) 0.007(2)
C20 0.050(3) 0.037(3) 0.093(4) 0.001(3) 0.026(3) 0.006(2)
C21 0.064(3) 0.045(3) 0.114(5) 0.001(3) 0.029(3) 0.005(3)
C22 0.060(3) 0.081(4) 0.130(6) -0.009(4) 0.015(4) -0.001(3)
C23 0.079(4) 0.094(5) 0.084(4) -0.006(4) 0.008(3) -0.006(4)
C24 0.057(3) 0.067(4) 0.084(4) 0.002(3) 0.013(3) -0.004(3)
C25 0.045(2) 0.039(3) 0.067(3) 0.003(2) 0.017(2) 0.0075(19)
C26 0.058(3) 0.053(4) 0.162(7) 0.000(4) 0.051(4) -0.001(3)
C27 0.078(4) 0.056(4) 0.143(6) 0.014(4) 0.068(4) 0.009(3)
C28 0.060(3) 0.046(3) 0.065(3) 0.008(2) 0.018(2) -0.003(2)
C29 0.062(3) 0.062(4) 0.075(3) 0.001(3) 0.024(3) -0.004(3)
C30 0.059(3) 0.074(4) 0.099(5) -0.006(4) 0.026(3) -0.016(3)
C31 0.076(4) 0.196(9) 0.092(5) -0.030(5) 0.027(4) 0.010(5)
C32 0.111(7) 0.41(2) 0.165(10) -0.144(13) 0.073(8) -0.047(10)
C33 0.167(11) 0.238(16) 0.33(2) -0.190(16) 0.172(15) -0.077(11)
C34 0.201(12) 0.132(9) 0.36(2) 0.000(12) 0.184(15) 0.059(8)
C35 0.060(3) 0.053(3) 0.075(3) 0.004(3) 0.020(3) -0.001(2)
C36 0.059(3) 0.067(4) 0.072(3) 0.008(3) 0.026(3) 0.005(3)
C37 0.061(3) 0.076(4) 0.065(3) 0.001(3) 0.027(3) -0.005(3)
C38 0.094(4) 0.089(5) 0.081(4) 0.003(4) 0.035(3) 0.003(4)
C39 0.106(5) 0.133(7) 0.093(5) -0.025(5) 0.028(4) -0.008(5)
C40 0.095(5) 0.163(8) 0.067(4) -0.005(5) 0.016(4) 0.004(5)
C41 0.102(5) 0.132(7) 0.078(4) 0.034(5) 0.024(4) 0.034(5)
C42 0.083(3) 0.071(4) 0.065(3) -0.007(3) 0.029(3) -0.012(3)
C43 0.091(4) 0.076(4) 0.091(4) -0.018(3) 0.053(4) -0.010(3)
C44 0.076(4) 0.060(4) 0.124(5) -0.011(4) 0.055(4) -0.012(3)
C45 0.064(3) 0.046(3) 0.102(4) 0.002(3) 0.034(3) -0.008(2)
C46 0.055(3) 0.036(3) 0.089(4) 0.002(3) 0.024(3) -0.007(2)
C47 0.057(3) 0.046(3) 0.070(3) 0.005(2) 0.013(2) -0.007(2)
C48 0.074(3) 0.057(3) 0.089(4) 0.007(3) 0.014(3) -0.004(3)
C49 0.084(4) 0.099(5) 0.087(5) 0.011(4) 0.002(3) 0.004(4)
C50 0.107(5) 0.107(5) 0.073(4) -0.003(4) 0.008(4) 0.015(4)
C51 0.081(4) 0.076(4) 0.082(4) 0.001(3) 0.019(3) 0.007(3)
C52 0.053(2) 0.037(3) 0.055(3) 0.004(2) 0.013(2) -0.003(2)
C53 0.058(3) 0.065(4) 0.127(6) 0.004(4) 0.004(4) 0.009(3)
C54 0.061(3) 0.058(4) 0.124(5) -0.006(4) 0.030(4) -0.002(3)
C55 0.093(4) 0.046(3) 0.106(4) -0.003(3) 0.049(3) 0.005(3)
C56 0.103(4) 0.084(5) 0.154(6) -0.005(4) 0.075(5) -0.002(4)
C57 0.123(6) 0.138(7) 0.168(8) -0.024(6) 0.079(6) 0.012(5)
C58 0.234(13) 0.248(15) 0.198(12) -0.077(11) 0.114(11) 0.013(10)
C59 0.109(4) 0.053(3) 0.100(4) -0.007(3) 0.050(4) -0.020(3)
C60 0.129(5) 0.064(4) 0.104(5) 0.001(4) 0.051(4) -0.030(4)
C61 0.138(6) 0.086(5) 0.121(6) -0.002(4) 0.059(5) -0.032(4)
C62 0.124(5) 0.115(6) 0.115(5) 0.006(5) 0.040(4) -0.030(5)
C63 0.092(3) 0.045(3) 0.091(4) -0.005(3) 0.046(3) -0.002(3)
C64 0.119(5) 0.049(3) 0.121(5) -0.004(3) 0.063(4) 0.014(3)
C65 0.106(5) 0.061(4) 0.145(6) -0.001(4) 0.072(5) 0.005(3)
C66 0.097(5) 0.110(6) 0.152(7) -0.007(5) 0.046(5) 0.006(4)
C67 0.120(5) 0.060(4) 0.118(5) 0.029(4) 0.062(4) 0.009(3)
C68 0.154(7) 0.141(7) 0.110(6) 0.045(6) 0.045(6) 0.008(6)
C69 0.249(12) 0.215(13) 0.159(10) 0.069(10) 0.112(10) 0.078(10)
C70 1.13(8) 0.29(2) 0.178(15) 0.050(15) 0.32(3) 0.09(3)
C71 0.069(3) 0.039(3) 0.104(4) 0.000(3) 0.041(3) 0.003(2)
C72 0.069(3) 0.059(4) 0.115(4) 0.005(3) 0.044(3) -0.004(3)
C73 0.088(4) 0.073(4) 0.144(6) -0.006(4) 0.067(4) -0.005(3)
C74 0.138(6) 0.128(7) 0.151(7) -0.031(6) 0.084(6) -0.014(5)
C75 0.093(4) 0.046(3) 0.095(4) 0.000(3) 0.043(3) -0.003(3)
C76 0.124(5) 0.067(4) 0.101(5) -0.001(4) 0.038(4) -0.010(4)
C77 0.203(9) 0.094(6) 0.100(5) 0.004(5) 0.024(6) -0.025(6)
C78 0.185(8) 0.144(8) 0.119(6) 0.015(6) 0.010(6) -0.032(7)
C79 0.076(3) 0.035(3) 0.103(4) 0.009(3) 0.050(3) 0.002(2)
C80 0.103(4) 0.061(4) 0.132(5) 0.017(4) 0.073(4) 0.021(3)
C81 0.117(5) 0.060(4) 0.172(7) 0.014(4) 0.105(6) 0.011(4)
C82 0.103(5) 0.109(6) 0.222(10) -0.006(6) 0.080(7) 0.002(5)
C83 0.086(3) 0.046(3) 0.095(4) 0.019(3) 0.044(3) 0.009(3)
C84 0.100(4) 0.078(4) 0.119(5) 0.024(4) 0.007(4) -0.013(4)
C85 0.128(5) 0.102(5) 0.102(5) 0.032(4) 0.032(4) 0.021(4)
C86 0.168(8) 0.167(9) 0.142(7) 0.047(7) -0.022(6) -0.037(7)

loop_
_atom_type_symbol
_atom_type_description
_atom_type_scat_dispersion_real
_atom_type_scat_dispersion_imag
_atom_type_scat_source
C C 0.0033 0.0016 'International Tables Vol C Tables 4.2.6.8 and 6.1.1.4'
Pt Pt -1.7033 8.3905 'International Tables Vol C Tables 4.2.6.8 and 6.1.1.4'
H H 0.0000 0.0000 'International Tables Vol C Tables 4.2.6.8 and 6.1.1.4'
N N 0.0061 0.0033 'International Tables Vol C Tables 4.2.6.8 and 6.1.1.4'

loop_
_geom_angle_atom_site_label_1
_geom_angle_atom_site_label_2
_geom_angle_atom_site_label_3
_geom_angle
_geom_angle_site_symmetry_1
_geom_angle_site_symmetry_3
_geom_angle_publ_flag
C1 Pt1 C8 93.74(19) . . ?
C1 Pt1 C25 93.65(18) . . ?
C8 Pt1 C25 172.24(19) . . ?
C1 Pt1 N3 174.08(18) . . ?
C8 Pt1 N3 92.06(19) . . ?
C25 Pt1 N3 80.60(18) . . ?
C35 Pt2 C28 93.74(19) . . ?
C35 Pt2 C52 173.52(19) . . ?
C28 Pt2 C52 92.44(18) . . ?
C35 Pt2 N6 92.93(19) . . ?
C28 Pt2 N6 173.28(17) . . ?
C52 Pt2 N6 80.92(18) . . ?
C3 N1 C7 114.5(9) . . ?
C14 N2 C10 115.5(10) . . ?
C15 N3 C19 117.3(5) . . ?
C15 N3 Pt1 129.8(4) . . ?
C19 N3 Pt1 112.9(3) . . ?
C30 N4 C34 114.5(9) . . ?
C37 N5 C41 115.7(6) . . ?
C42 N6 C46 116.4(4) . . ?
C42 N6 Pt2 130.3(3) . . ?
C46 N6 Pt2 113.3(3) . . ?
C67 N7 C55 111.8(4) . . ?
C67 N7 C59 106.4(4) . . ?
C55 N7 C59 111.1(4) . . ?
C67 N7 C63 110.9(4) . . ?
C55 N7 C63 105.6(4) . . ?
C59 N7 C63 111.2(4) . . ?
C75 N8 C83 105.8(4) . . ?
C75 N8 C71 111.3(4) . . ?
C83 N8 C71 112.0(4) . . ?
C75 N8 C79 110.8(4) . . ?
C83 N8 C79 110.5(4) . . ?
C71 N8 C79 106.4(3) . . ?
C2 C1 Pt1 175.4(4) . . ?
C1 C2 C3 176.6(5) . . ?
C4 C3 N1 122.5(7) . . ?
C4 C3 C2 120.9(6) . . ?
N1 C3 C2 116.6(6) . . ?
C3 C4 C5 119.7(9) . . ?
C3 C4 H4 120.1 . . ?
C5 C4 H4 120.1 . . ?
C6 C5 C4 123.8(13) . . ?
C6 C5 H5 118.1 . . ?
C4 C5 H5 118.1 . . ?
C5 C6 C7 117.3(13) . . ?
C5 C6 H6 121.3 . . ?
C7 C6 H6 121.3 . . ?
C6 C7 N1 121.9(13) . . ?
C6 C7 H7 119.0 . . ?
N1 C7 H7 119.0 . . ?
C9 C8 Pt1 173.6(5) . . ?
C8 C9 C10 176.3(6) . . ?
C11 C10 N2 121.2(6) . . ?
C11 C10 C9 120.7(6) . . ?
N2 C10 C9 118.2(6) . . ?
C10 C11 C12 120.5(7) . . ?
C10 C11 H11 119.7 . . ?
C12 C11 H11 119.7 . . ?
C11 C12 C13 122.8(10) . . ?
C11 C12 H12 118.6 . . ?
C13 C12 H12 118.6 . . ?
C14 C13 C12 119.6(10) . . ?
C14 C13 H13 120.2 . . ?
C12 C13 H13 120.2 . . ?
C13 C14 N2 120.3(12) . . ?
C13 C14 H14 119.9 . . ?
N2 C14 H14 119.9 . . ?
N3 C15 C16 121.5(6) . . ?
N3 C15 H15 119.2 . . ?
C16 C15 H15 119.2 . . ?
C17 C16 C15 120.3(6) . . ?
C17 C16 H16 119.8 . . ?
C15 C16 H16 119.8 . . ?
C16 C17 C18 121.1(6) . . ?
C16 C17 H17 119.5 . . ?
C18 C17 H17 119.5 . . ?
C17 C18 C19 117.4(6) . . ?
C17 C18 C27 125.0(6) . . ?
C19 C18 C27 117.5(6) . . ?
N3 C19 C18 122.2(5) . . ?
N3 C19 C20 115.5(4) . . ?
C18 C19 C20 122.2(5) . . ?
C25 C20 C19 118.2(4) . . ?
C25 C20 C21 123.6(5) . . ?
C19 C20 C21 118.2(5) . . ?
C22 C21 C20 116.4(6) . . ?
C22 C21 C26 125.3(6) . . ?
C20 C21 C26 118.4(6) . . ?
C23 C22 C21 120.6(6) . . ?
C23 C22 H22 119.7 . . ?
C21 C22 H22 119.7 . . ?
C22 C23 C24 120.8(6) . . ?
C22 C23 H23 119.6 . . ?
C24 C23 H23 119.6 . . ?
C25 C24 C23 121.6(5) . . ?
C25 C24 H24 119.2 . . ?
C23 C24 H24 119.2 . . ?
C24 C25 C20 116.9(4) . . ?
C24 C25 Pt1 130.1(4) . . ?
C20 C25 Pt1 112.8(3) . . ?
C27 C26 C21 121.6(6) . . ?
C27 C26 H26 119.2 . . ?
C21 C26 H26 119.2 . . ?
C26 C27 C18 122.0(6) . . ?
C26 C27 H27 119.0 . . ?
C18 C27 H27 119.0 . . ?
C29 C28 Pt2 173.8(4) . . ?
C28 C29 C30 176.9(5) . . ?
N4 C30 C31 124.1(7) . . ?
N4 C30 C29 116.6(6) . . ?
C31 C30 C29 119.3(6) . . ?
C32 C31 C30 116.1(10) . . ?
C32 C31 H31 122.0 . . ?
C30 C31 H31 122.0 . . ?
C33 C32 C31 123.8(13) . . ?
C33 C32 H32 118.1 . . ?
C31 C32 H32 118.1 . . ?
C34 C33 C32 115.5(11) . . ?
C34 C33 H33 122.3 . . ?
C32 C33 H33 122.3 . . ?
C33 C34 N4 125.9(13) . . ?
C33 C34 H34 117.0 . . ?
N4 C34 H34 117.0 . . ?
C36 C35 Pt2 178.2(5) . . ?
C35 C36 C37 177.8(6) . . ?
N5 C37 C38 121.6(5) . . ?
N5 C37 C36 117.1(5) . . ?
C38 C37 C36 121.3(5) . . ?
C37 C38 C39 120.3(7) . . ?
C37 C38 H38 119.9 . . ?
C39 C38 H38 119.9 . . ?
C40 C39 C38 118.3(7) . . ?
C40 C39 H39 120.8 . . ?
C38 C39 H39 120.8 . . ?
C41 C40 C39 119.0(7) . . ?
C41 C40 H40 120.5 . . ?
C39 C40 H40 120.5 . . ?
C40 C41 N5 125.1(7) . . ?
C40 C41 H41 117.5 . . ?
N5 C41 H41 117.5 . . ?
N6 C42 C43 121.7(5) . . ?
N6 C42 H42 119.1 . . ?
C43 C42 H42 119.1 . . ?
C44 C43 C42 121.8(6) . . ?
C44 C43 H43 119.1 . . ?
C42 C43 H43 119.1 . . ?
C43 C44 C45 118.9(5) . . ?
C43 C44 H44 120.5 . . ?
C45 C44 H44 120.5 . . ?
C46 C45 C44 117.7(5) . . ?
C46 C45 C54 118.4(6) . . ?
C44 C45 C54 123.8(5) . . ?
N6 C46 C45 123.4(5) . . ?
N6 C46 C47 115.7(4) . . ?
C45 C46 C47 120.9(5) . . ?
C52 C47 C48 123.5(5) . . ?
C52 C47 C46 117.1(4) . . ?
C48 C47 C46 119.4(5) . . ?
C49 C48 C47 116.9(5) . . ?
C49 C48 C53 125.5(6) . . ?
C47 C48 C53 117.6(6) . . ?
C50 C49 C48 120.7(6) . . ?
C50 C49 H49 119.6 . . ?
C48 C49 H49 119.6 . . ?
C49 C50 C51 120.1(6) . . ?
C49 C50 H50 120.0 . . ?
C51 C50 H50 120.0 . . ?
C52 C51 C50 122.4(6) . . ?
C52 C51 H51 118.8 . . ?
C50 C51 H51 118.8 . . ?
C51 C52 C47 116.5(4) . . ?
C51 C52 Pt2 130.6(4) . . ?
C47 C52 Pt2 112.9(3) . . ?
C54 C53 C48 123.0(6) . . ?
C54 C53 H53 118.5 . . ?
C48 C53 H53 118.5 . . ?
C53 C54 C45 120.7(5) . . ?
C53 C54 H54 119.7 . . ?
C45 C54 H54 119.7 . . ?
C56 C55 N7 116.2(4) . . ?
C56 C55 H55A 108.2 . . ?
N7 C55 H55A 108.2 . . ?
C56 C55 H55B 108.2 . . ?
N7 C55 H55B 108.2 . . ?
H55A C55 H55B 107.4 . . ?
C57 C56 C55 111.3(6) . . ?
C57 C56 H56A 109.4 . . ?
C55 C56 H56A 109.4 . . ?
C57 C56 H56B 109.4 . . ?
C55 C56 H56B 109.4 . . ?
H56A C56 H56B 108.0 . . ?
C58 C57 C56 117.3(9) . . ?
C58 C57 H57A 108.0 . . ?
C56 C57 H57A 108.0 . . ?
C58 C57 H57B 108.0 . . ?
C56 C57 H57B 108.0 . . ?
H57A C57 H57B 107.2 . . ?
C57 C58 H58A 109.5 . . ?
C57 C58 H58B 109.5 . . ?
H58A C58 H58B 109.5 . . ?
C57 C58 H58C 109.5 . . ?
H58A C58 H58C 109.5 . . ?
H58B C58 H58C 109.5 . . ?
N7 C59 C60 115.5(4) . . ?
N7 C59 H59A 108.4 . . ?
C60 C59 H59A 108.4 . . ?
N7 C59 H59B 108.4 . . ?
C60 C59 H59B 108.4 . . ?
H59A C59 H59B 107.5 . . ?
C61 C60 C59 112.9(5) . . ?
C61 C60 H60A 109.0 . . ?
C59 C60 H60A 109.0 . . ?
C61 C60 H60B 109.0 . . ?
C59 C60 H60B 109.0 . . ?
H60A C60 H60B 107.8 . . ?
C60 C61 C62 113.8(5) . . ?
C60 C61 H61A 108.8 . . ?
C62 C61 H61A 108.8 . . ?
C60 C61 H61B 108.8 . . ?
C62 C61 H61B 108.8 . . ?
H61A C61 H61B 107.7 . . ?
C61 C62 H62A 109.5 . . ?
C61 C62 H62B 109.5 . . ?
H62A C62 H62B 109.5 . . ?
C61 C62 H62C 109.5 . . ?
H62A C62 H62C 109.5 . . ?
H62B C62 H62C 109.5 . . ?
C64 C63 N7 115.6(4) . . ?
C64 C63 H63A 108.4 . . ?
N7 C63 H63A 108.4 . . ?
C64 C63 H63B 108.4 . . ?
N7 C63 H63B 108.4 . . ?
H63A C63 H63B 107.5 . . ?
C63 C64 C65 110.4(5) . . ?
C63 C64 H64A 109.6 . . ?
C65 C64 H64A 109.6 . . ?
C63 C64 H64B 109.6 . . ?
C65 C64 H64B 109.6 . . ?
H64A C64 H64B 108.1 . . ?
C66 C65 C64 114.6(6) . . ?
C66 C65 H65A 108.6 . . ?
C64 C65 H65A 108.6 . . ?
C66 C65 H65B 108.6 . . ?
C64 C65 H65B 108.6 . . ?
H65A C65 H65B 107.6 . . ?
C65 C66 H66A 109.5 . . ?
C65 C66 H66B 109.5 . . ?
H66A C66 H66B 109.5 . . ?
C65 C66 H66C 109.5 . . ?
H66A C66 H66C 109.5 . . ?
H66B C66 H66C 109.5 . . ?
C68 C67 N7 115.1(5) . . ?
C68 C67 H67A 108.5 . . ?
N7 C67 H67A 108.5 . . ?
C68 C67 H67B 108.5 . . ?
N7 C67 H67B 108.5 . . ?
H67A C67 H67B 107.5 . . ?
C67 C68 C69 109.1(8) . . ?
C67 C68 H68A 109.9 . . ?
C69 C68 H68A 109.9 . . ?
C67 C68 H68B 109.9 . . ?
C69 C68 H68B 109.9 . . ?
H68A C68 H68B 108.3 . . ?
C70 C69 C68 125(2) . . ?
C70 C69 H69A 106.1 . . ?
C68 C69 H69A 106.1 . . ?
C70 C69 H69B 106.1 . . ?
C68 C69 H69B 106.1 . . ?
H69A C69 H69B 106.3 . . ?
N8 C71 C72 115.7(4) . . ?
N8 C71 H71A 108.4 . . ?
C72 C71 H71A 108.4 . . ?
N8 C71 H71B 108.4 . . ?
C72 C71 H71B 108.4 . . ?
H71A C71 H71B 107.4 . . ?
C71 C72 C73 110.0(4) . . ?
C71 C72 H72A 109.7 . . ?
C73 C72 H72A 109.7 . . ?
C71 C72 H72B 109.7 . . ?
C73 C72 H72B 109.7 . . ?
H72A C72 H72B 108.2 . . ?
C74 C73 C72 114.3(6) . . ?
C74 C73 H73A 108.7 . . ?
C72 C73 H73A 108.7 . . ?
C74 C73 H73B 108.7 . . ?
C72 C73 H73B 108.7 . . ?
H73A C73 H73B 107.6 . . ?
C73 C74 H74A 109.5 . . ?
C73 C74 H74B 109.5 . . ?
H74A C74 H74B 109.5 . . ?
C73 C74 H74C 109.5 . . ?
H74A C74 H74C 109.5 . . ?
H74B C74 H74C 109.5 . . ?
N8 C75 C76 115.7(4) . . ?
N8 C75 H75A 108.3 . . ?
C76 C75 H75A 108.3 . . ?
N8 C75 H75B 108.3 . . ?
C76 C75 H75B 108.3 . . ?
H75A C75 H75B 107.4 . . ?
C77 C76 C75 112.6(5) . . ?
C77 C76 H76A 109.1 . . ?
C75 C76 H76A 109.1 . . ?
C77 C76 H76B 109.1 . . ?
C75 C76 H76B 109.1 . . ?
H76A C76 H76B 107.8 . . ?
C78 C77 C76 118.0(7) . . ?
C78 C77 H77A 107.8 . . ?
C76 C77 H77A 107.8 . . ?
C78 C77 H77B 107.8 . . ?
C76 C77 H77B 107.8 . . ?
H77A C77 H77B 107.1 . . ?
C77 C78 H78A 109.5 . . ?
C77 C78 H78B 109.5 . . ?
H78A C78 H78B 109.5 . . ?
C77 C78 H78C 109.5 . . ?
H78A C78 H78C 109.5 . . ?
H78B C78 H78C 109.5 . . ?
C80 C79 N8 115.0(4) . . ?
C80 C79 H79A 108.5 . . ?
N8 C79 H79A 108.5 . . ?
C80 C79 H79B 108.5 . . ?
N8 C79 H79B 108.5 . . ?
H79A C79 H79B 107.5 . . ?
C79 C80 C81 113.0(5) . . ?
C79 C80 H80A 109.0 . . ?
C81 C80 H80A 109.0 . . ?
C79 C80 H80B 109.0 . . ?
C81 C80 H80B 109.0 . . ?
H80A C80 H80B 107.8 . . ?
C82 C81 C80 112.2(6) . . ?
C82 C81 H81A 109.2 . . ?
C80 C81 H81A 109.2 . . ?
C82 C81 H81B 109.2 . . ?
C80 C81 H81B 109.2 . . ?
H81A C81 H81B 107.9 . . ?
C81 C82 H82A 109.5 . . ?
C81 C82 H82B 109.5 . . ?
H82A C82 H82B 109.5 . . ?
C81 C82 H82C 109.5 . . ?
H82A C82 H82C 109.5 . . ?
H82B C82 H82C 109.5 . . ?
C84 C83 N8 115.5(4) . . ?
C84 C83 H83A 108.4 . . ?
N8 C83 H83A 108.4 . . ?
C84 C83 H83B 108.4 . . ?
N8 C83 H83B 108.4 . . ?
H83A C83 H83B 107.5 . . ?
C85 C84 C83 113.4(5) . . ?
C85 C84 H84A 108.9 . . ?
C83 C84 H84A 108.9 . . ?
C85 C84 H84B 108.9 . . ?
C83 C84 H84B 108.9 . . ?
H84A C84 H84B 107.7 . . ?
C84 C85 C86 112.9(6) . . ?
C84 C85 H85A 109.0 . . ?
C86 C85 H85A 109.0 . . ?
C84 C85 H85B 109.0 . . ?
C86 C85 H85B 109.0 . . ?
H85A C85 H85B 107.8 . . ?
C85 C86 H86A 109.5 . . ?
C85 C86 H86B 109.5 . . ?
H86A C86 H86B 109.5 . . ?
C85 C86 H86C 109.5 . . ?
H86A C86 H86C 109.5 . . ?
H86B C86 H86C 109.5 . . ?

loop_
_geom_bond_atom_site_label_1
_geom_bond_atom_site_label_2
_geom_bond_distance
_geom_bond_site_symmetry_2
_geom_bond_publ_flag
Pt1 C1 1.976(6) . ?
Pt1 C8 1.992(5) . ?
Pt1 C25 2.050(4) . ?
Pt1 N3 2.074(4) . ?
Pt2 C35 1.975(5) . ?
Pt2 C28 1.975(6) . ?
Pt2 C52 2.047(4) . ?
Pt2 N6 2.063(4) . ?
N1 C3 1.377(8) . ?
N1 C7 1.410(13) . ?
N2 C14 1.419(14) . ?
N2 C10 1.420(9) . ?
N3 C15 1.358(6) . ?
N3 C19 1.393(6) . ?
N4 C30 1.340(8) . ?
N4 C34 1.358(14) . ?
N5 C37 1.339(7) . ?
N5 C41 1.360(8) . ?
N6 C42 1.358(6) . ?
N6 C46 1.390(6) . ?
N7 C67 1.512(7) . ?
N7 C55 1.512(6) . ?
N7 C59 1.514(7) . ?
N7 C63 1.529(6) . ?
N8 C75 1.509(6) . ?
N8 C83 1.513(6) . ?
N8 C71 1.515(5) . ?
N8 C79 1.531(6) . ?
C1 C2 1.205(7) . ?
C2 C3 1.427(8) . ?
C3 C4 1.309(8) . ?
C4 C5 1.355(12) . ?
C4 H4 0.9300 . ?
C5 C6 1.276(17) . ?
C5 H5 0.9300 . ?
C6 C7 1.387(18) . ?
C6 H6 0.9300 . ?
C7 H7 0.9300 . ?
C8 C9 1.201(6) . ?
C9 C10 1.434(7) . ?
C10 C11 1.280(7) . ?
C11 C12 1.317(9) . ?
C11 H11 0.9300 . ?
C12 C13 1.342(14) . ?
C12 H12 0.9300 . ?
C13 C14 1.307(16) . ?
C13 H13 0.9300 . ?
C14 H14 0.9300 . ?
C15 C16 1.382(8) . ?
C15 H15 0.9300 . ?
C16 C17 1.354(9) . ?
C16 H16 0.9300 . ?
C17 C18 1.376(8) . ?
C17 H17 0.9300 . ?
C18 C19 1.397(7) . ?
C18 C27 1.430(8) . ?
C19 C20 1.417(7) . ?
C20 C25 1.379(6) . ?
C20 C21 1.432(7) . ?
C21 C22 1.400(9) . ?
C21 C26 1.435(8) . ?
C22 C23 1.361(8) . ?
C22 H22 0.9300 . ?
C23 C24 1.404(7) . ?
C23 H23 0.9300 . ?
C24 C25 1.370(6) . ?
C24 H24 0.9300 . ?
C26 C27 1.327(8) . ?
C26 H26 0.9300 . ?
C27 H27 0.9300 . ?
C28 C29 1.182(6) . ?
C29 C30 1.447(8) . ?
C30 C31 1.360(9) . ?
C31 C32 1.355(14) . ?
C31 H31 0.9300 . ?
C32 C33 1.34(2) . ?
C32 H32 0.9300 . ?
C33 C34 1.34(2) . ?
C33 H33 0.9300 . ?
C34 H34 0.9300 . ?
C35 C36 1.209(6) . ?
C36 C37 1.434(7) . ?
C37 C38 1.374(8) . ?
C38 C39 1.383(8) . ?
C38 H38 0.9300 . ?
C39 C40 1.343(10) . ?
C39 H39 0.9300 . ?
C40 C41 1.339(10) . ?
C40 H40 0.9300 . ?
C41 H41 0.9300 . ?
C42 C43 1.394(7) . ?
C42 H42 0.9300 . ?
C43 C44 1.350(8) . ?
C43 H43 0.9300 . ?
C44 C45 1.403(8) . ?
C44 H44 0.9300 . ?
C45 C46 1.402(7) . ?
C45 C54 1.439(8) . ?
C46 C47 1.430(7) . ?
C47 C52 1.392(6) . ?
C47 C48 1.414(7) . ?
C48 C49 1.390(8) . ?
C48 C53 1.442(8) . ?
C49 C50 1.365(9) . ?
C49 H49 0.9300 . ?
C50 C51 1.401(8) . ?
C50 H50 0.9300 . ?
C51 C52 1.356(7) . ?
C51 H51 0.9300 . ?
C53 C54 1.325(8) . ?
C53 H53 0.9300 . ?
C54 H54 0.9300 . ?
C55 C56 1.510(7) . ?
C55 H55A 0.9700 . ?
C55 H55B 0.9700 . ?
C56 C57 1.504(9) . ?
C56 H56A 0.9700 . ?
C56 H56B 0.9700 . ?
C57 C58 1.376(12) . ?
C57 H57A 0.9700 . ?
C57 H57B 0.9700 . ?
C58 H58A 0.9600 . ?
C58 H58B 0.9600 . ?
C58 H58C 0.9600 . ?
C59 C60 1.515(8) . ?
C59 H59A 0.9700 . ?
C59 H59B 0.9700 . ?
C60 C61 1.481(8) . ?
C60 H60A 0.9700 . ?
C60 H60B 0.9700 . ?
C61 C62 1.504(9) . ?
C61 H61A 0.9700 . ?
C61 H61B 0.9700 . ?
C62 H62A 0.9600 . ?
C62 H62B 0.9600 . ?
C62 H62C 0.9600 . ?
C63 C64 1.514(7) . ?
C63 H63A 0.9700 . ?
C63 H63B 0.9700 . ?
C64 C65 1.522(8) . ?
C64 H64A 0.9700 . ?
C64 H64B 0.9700 . ?
C65 C66 1.507(9) . ?
C65 H65A 0.9700 . ?
C65 H65B 0.9700 . ?
C66 H66A 0.9600 . ?
C66 H66B 0.9600 . ?
C66 H66C 0.9600 . ?
C67 C68 1.492(10) . ?
C67 H67A 0.9700 . ?
C67 H67B 0.9700 . ?
C68 C69 1.571(12) . ?
C68 H68A 0.9700 . ?
C68 H68B 0.9700 . ?
C69 C70 1.002(15) . ?
C69 H69A 0.9700 . ?
C69 H69B 0.9700 . ?
C71 C72 1.519(6) . ?
C71 H71A 0.9700 . ?
C71 H71B 0.9700 . ?
C72 C73 1.531(7) . ?
C72 H72A 0.9700 . ?
C72 H72B 0.9700 . ?
C73 C74 1.465(9) . ?
C73 H73A 0.9700 . ?
C73 H73B 0.9700 . ?
C74 H74A 0.9600 . ?
C74 H74B 0.9600 . ?
C74 H74C 0.9600 . ?
C75 C76 1.522(8) . ?
C75 H75A 0.9700 . ?
C75 H75B 0.9700 . ?
C76 C77 1.463(9) . ?
C76 H76A 0.9700 . ?
C76 H76B 0.9700 . ?
C77 C78 1.445(10) . ?
C77 H77A 0.9700 . ?
C77 H77B 0.9700 . ?
C78 H78A 0.9600 . ?
C78 H78B 0.9600 . ?
C78 H78C 0.9600 . ?
C79 C80 1.507(6) . ?
C79 H79A 0.9700 . ?
C79 H79B 0.9700 . ?
C80 C81 1.523(8) . ?
C80 H80A 0.9700 . ?
C80 H80B 0.9700 . ?
C81 C82 1.513(10) . ?
C81 H81A 0.9700 . ?
C81 H81B 0.9700 . ?
C82 H82A 0.9600 . ?
C82 H82B 0.9600 . ?
C82 H82C 0.9600 . ?
C83 C84 1.501(8) . ?
C83 H83A 0.9700 . ?
C83 H83B 0.9700 . ?
C84 C85 1.477(8) . ?
C84 H84A 0.9700 . ?
C84 H84B 0.9700 . ?
C85 C86 1.530(10) . ?
C85 H85A 0.9700 . ?
C85 H85B 0.9700 . ?
C86 H86A 0.9600 . ?
C86 H86B 0.9600 . ?
C86 H86C 0.9600 . ?
